data_4503368
loop_
_publ_author_name
'Zhu, Yuan-Yuan'
'Yi, Hui-Ping'
'Li, Chuang'
'Jiang, Xi-Kui'
'Li, Zhan-Ting'

_publ_section_title
;
 The N&#xE5F8;H&#x00B7;&#x00B7;&#x00B7;X (X = Cl, Br, and I)
 Hydrogen-Bonding Pattern in Aromatic Amides: A Crystallographic and1H NMR
 Study
;
_journal_issue 4
_journal_name_full 'Crystal Growth &amp; Design'
_journal_page_first 1294
_journal_paper_doi 10.1021/cg7010293
_journal_volume 8
_journal_year 2008
_chemical_formula_sum 'C26 H20 Cl N O'
_chemical_formula_weight 397.88
_chemical_name_systematic
; 
 ? 
;
_space_group_IT_number 2
_symmetry_cell_setting triclinic
_symmetry_space_group_name_Hall '-P 1'
_symmetry_space_group_name_H-M 'P -1'
_atom_sites_solution_hydrogens geom
_atom_sites_solution_primary direct
_atom_sites_solution_secondary difmap
_audit_creation_method SHELXL-97
_cell_angle_alpha 82.418(4)
_cell_angle_beta 68.134(4)
_cell_angle_gamma 61.305(3)
_cell_formula_units_Z 2
_cell_length_a 9.9688(19)
_cell_length_b 10.288(2)
_cell_length_c 12.266(2)
_cell_measurement_reflns_used 1813
_cell_measurement_temperature 293(2)
_cell_measurement_theta_max 50.547
_cell_measurement_theta_min 4.521
_cell_volume 1022.4(3)
_computing_cell_refinement 'Bruker SMART'
_computing_data_collection 'Bruker SMART'
_computing_data_reduction 'Bruker SHELXTL'
_computing_molecular_graphics 'Bruker SHELXTL'
_computing_publication_material 'Bruker SHELXTL'
_computing_structure_refinement 'SHELXL-97 (Sheldrick, 1997)'
_computing_structure_solution 'SHELXS-97 (Sheldrick, 1990)'
_diffrn_ambient_temperature 293(2)
_diffrn_measured_fraction_theta_full 0.971
_diffrn_measured_fraction_theta_max 0.971
_diffrn_measurement_device_type 'CCD area detector'
_diffrn_measurement_method 'phi and omega scans'
_diffrn_radiation_monochromator graphite
_diffrn_radiation_source 'fine-focus sealed tube'
_diffrn_radiation_type MoK\a
_diffrn_radiation_wavelength 0.71073
_diffrn_reflns_av_R_equivalents 0.0296
_diffrn_reflns_av_sigmaI/netI 0.0547
_diffrn_reflns_limit_h_max 7
_diffrn_reflns_limit_h_min -12
_diffrn_reflns_limit_k_max 12
_diffrn_reflns_limit_k_min -13
_diffrn_reflns_limit_l_max 13
_diffrn_reflns_limit_l_min -15
_diffrn_reflns_number 6076
_diffrn_reflns_theta_full 26.99
_diffrn_reflns_theta_max 26.99
_diffrn_reflns_theta_min 1.79
_exptl_absorpt_coefficient_mu 0.204
_exptl_absorpt_correction_T_max 1.00000
_exptl_absorpt_correction_T_min 0.79267
_exptl_absorpt_correction_type empirical
_exptl_absorpt_process_details sadabs
_exptl_crystal_colour colorless
_exptl_crystal_density_diffrn 1.292
_exptl_crystal_density_method 'not measured'
_exptl_crystal_description prismatic
_exptl_crystal_F_000 416
_exptl_crystal_size_max 0.315
_exptl_crystal_size_mid 0.207
_exptl_crystal_size_min 0.100
_refine_diff_density_max 0.254
_refine_diff_density_min -0.300
_refine_diff_density_rms 0.035
_refine_ls_extinction_method none
_refine_ls_goodness_of_fit_ref 0.884
_refine_ls_hydrogen_treatment mixed
_refine_ls_matrix_type full
_refine_ls_number_parameters 266
_refine_ls_number_reflns 4333
_refine_ls_number_restraints 1
_refine_ls_restrained_S_all 0.884
_refine_ls_R_factor_all 0.0635
_refine_ls_R_factor_gt 0.0412
_refine_ls_shift/su_max 0.003
_refine_ls_shift/su_mean 0.000
_refine_ls_structure_factor_coef Fsqd
_refine_ls_weighting_details 'calc w=1/[\s^2^(Fo^2^)+(0.0397P)^2^+0.0000P] where P=(Fo^2^+2Fc^2^)/3'
_refine_ls_weighting_scheme calc
_refine_ls_wR_factor_gt 0.0840
_refine_ls_wR_factor_ref 0.0897
_reflns_number_gt 2797
_reflns_number_total 4333
_reflns_threshold_expression >2sigma(I)
_cod_data_source_file cg7010293-file001.cif
_cod_data_source_block cd27224
_cod_depositor_comments
;
The following automatic conversions were performed:

'_symmetry_cell_setting' value 'Triclinic' changed to 'triclinic'
according to /home/saulius/struct/CIF-dictionaries/cif_core.dic
dictionary named 'cif_core.dic' version 2.4.1 from 2010-06-29.

Automatic conversion script
Id: cif_fix_values 1715 2011-07-08 13:25:40Z adriana 
;
_cod_original_sg_symbol_H-M P-1
_cod_database_code 4503368

loop_
_symmetry_equiv_pos_as_xyz
'x, y, z'
'-x, -y, -z'

loop_
_atom_site_label
_atom_site_type_symbol
_atom_site_fract_x
_atom_site_fract_y
_atom_site_fract_z
_atom_site_U_iso_or_equiv
_atom_site_adp_type
_atom_site_occupancy
_atom_site_symmetry_multiplicity
_atom_site_calc_flag
_atom_site_refinement_flags
Cl1 Cl -0.11662(5) 0.50565(5) 0.18661(4) 0.05995(16) Uani 1 1 d .
N1 N 0.03882(16) 0.66105(14) 0.25046(12) 0.0392(3) Uani 1 1 d D
O1 O 0.24404(13) 0.66934(12) 0.09392(10) 0.0512(3) Uani 1 1 d .
C1 C 0.16196(18) 0.60757(16) 0.14561(14) 0.0395(4) Uani 1 1 d .
C2 C 0.20053(18) 0.46170(16) 0.09601(13) 0.0398(4) Uani 1 1 d .
C3 C 0.3640(2) 0.37341(19) 0.02976(15) 0.0533(5) Uani 1 1 d .
H3 H 0.4390 0.4076 0.0186 0.064 Uiso 1 1 calc R
C4 C 0.4180(2) 0.2368(2) -0.01976(17) 0.0669(5) Uani 1 1 d .
H4 H 0.5285 0.1794 -0.0627 0.080 Uiso 1 1 calc R
C5 C 0.3093(3) 0.1850(2) -0.00590(18) 0.0696(6) Uani 1 1 d .
H5 H 0.3457 0.0928 -0.0397 0.084 Uiso 1 1 calc R
C6 C 0.1467(2) 0.26974(19) 0.05792(16) 0.0587(5) Uani 1 1 d .
H6 H 0.0724 0.2354 0.0671 0.070 Uiso 1 1 calc R
C7 C 0.09323(19) 0.40628(17) 0.10863(14) 0.0441(4) Uani 1 1 d .
C8 C 0.00604(17) 0.78326(16) 0.32359(13) 0.0356(4) Uani 1 1 d .
C9 C 0.16769(17) 0.74689(16) 0.33704(13) 0.0381(4) Uani 1 1 d .
C10 C 0.2568(2) 0.60584(18) 0.36967(16) 0.0543(5) Uani 1 1 d .
H10 H 0.2177 0.5372 0.3818 0.065 Uiso 1 1 calc R
C11 C 0.4016(2) 0.5658(2) 0.38431(17) 0.0631(5) Uani 1 1 d .
H11 H 0.4594 0.4706 0.4059 0.076 Uiso 1 1 calc R
C12 C 0.4613(2) 0.6647(2) 0.36740(16) 0.0618(5) Uani 1 1 d .
H12 H 0.5589 0.6376 0.3780 0.074 Uiso 1 1 calc R
C13 C 0.3761(2) 0.8036(2) 0.33476(16) 0.0574(5) Uani 1 1 d .
H13 H 0.4160 0.8715 0.3233 0.069 Uiso 1 1 calc R
C14 C 0.23037(19) 0.84505(18) 0.31843(14) 0.0460(4) Uani 1 1 d .
H14 H 0.1748 0.9396 0.2948 0.055 Uiso 1 1 calc R
C15 C -0.07366(17) 0.93488(16) 0.27313(13) 0.0355(4) Uani 1 1 d .
C16 C -0.10160(19) 0.95146(18) 0.16878(14) 0.0463(4) Uani 1 1 d .
H16 H -0.0666 0.8675 0.1238 0.056 Uiso 1 1 calc R
C17 C -0.1808(2) 1.0907(2) 0.12992(16) 0.0533(5) Uani 1 1 d .
H17 H -0.1985 1.0993 0.0594 0.064 Uiso 1 1 calc R
C18 C -0.2332(2) 1.21587(19) 0.19467(17) 0.0548(5) Uani 1 1 d .
H18 H -0.2856 1.3094 0.1682 0.066 Uiso 1 1 calc R
C19 C -0.20756(19) 1.20160(18) 0.29938(16) 0.0509(5) Uani 1 1 d .
H19 H -0.2423 1.2860 0.3437 0.061 Uiso 1 1 calc R
C20 C -0.13085(18) 1.06328(17) 0.33890(14) 0.0425(4) Uani 1 1 d .
H20 H -0.1170 1.0555 0.4108 0.051 Uiso 1 1 calc R
C21 C -0.12328(17) 0.78506(15) 0.44337(13) 0.0362(4) Uani 1 1 d .
C22 C -0.1040(2) 0.77894(17) 0.54966(15) 0.0478(4) Uani 1 1 d .
H22 H -0.0068 0.7684 0.5513 0.057 Uiso 1 1 calc R
C23 C -0.2285(2) 0.78835(19) 0.65468(16) 0.0605(5) Uani 1 1 d .
H23 H -0.2136 0.7839 0.7258 0.073 Uiso 1 1 calc R
C24 C -0.3722(2) 0.8040(2) 0.65422(17) 0.0630(5) Uani 1 1 d .
H24 H -0.4548 0.8097 0.7246 0.076 Uiso 1 1 calc R
C25 C -0.3936(2) 0.81123(19) 0.54939(18) 0.0574(5) Uani 1 1 d .
H25 H -0.4913 0.8221 0.5485 0.069 Uiso 1 1 calc R
C26 C -0.27059(19) 0.80250(18) 0.44461(15) 0.0488(4) Uani 1 1 d .
H26 H -0.2870 0.8084 0.3739 0.059 Uiso 1 1 calc R
H1 H -0.0102(18) 0.6151(16) 0.2814(14) 0.050(5) Uiso 1 1 d D

loop_
_atom_site_aniso_label
_atom_site_aniso_U_11
_atom_site_aniso_U_22
_atom_site_aniso_U_33
_atom_site_aniso_U_23
_atom_site_aniso_U_13
_atom_site_aniso_U_12
Cl1 0.0517(3) 0.0636(3) 0.0700(3) -0.0093(2) -0.0152(2) -0.0326(2)
N1 0.0420(8) 0.0392(8) 0.0387(8) -0.0029(6) -0.0086(6) -0.0236(7)
O1 0.0518(7) 0.0508(7) 0.0504(7) 0.0001(6) -0.0067(6) -0.0312(6)
C1 0.0376(9) 0.0392(9) 0.0397(10) 0.0009(7) -0.0133(7) -0.0164(8)
C2 0.0456(9) 0.0374(9) 0.0347(9) 0.0007(7) -0.0136(7) -0.0183(8)
C3 0.0498(11) 0.0507(11) 0.0505(11) -0.0057(9) -0.0099(8) -0.0205(9)
C4 0.0590(12) 0.0551(12) 0.0602(13) -0.0149(10) -0.0088(10) -0.0117(10)
C5 0.0875(16) 0.0452(11) 0.0657(14) -0.0128(10) -0.0214(12) -0.0237(11)
C6 0.0770(14) 0.0522(11) 0.0565(12) -0.0035(9) -0.0233(10) -0.0361(11)
C7 0.0507(10) 0.0440(10) 0.0384(10) 0.0007(8) -0.0157(8) -0.0224(8)
C8 0.0362(8) 0.0352(8) 0.0366(9) -0.0025(7) -0.0118(7) -0.0174(7)
C9 0.0347(8) 0.0390(9) 0.0372(9) -0.0049(7) -0.0106(7) -0.0146(7)
C10 0.0466(10) 0.0421(10) 0.0743(14) -0.0008(9) -0.0278(9) -0.0153(9)
C11 0.0459(11) 0.0516(11) 0.0812(15) -0.0044(10) -0.0316(10) -0.0063(9)
C12 0.0342(10) 0.0802(14) 0.0654(14) -0.0137(11) -0.0183(9) -0.0179(10)
C13 0.0453(11) 0.0722(13) 0.0632(13) -0.0041(10) -0.0173(9) -0.0333(10)
C14 0.0417(9) 0.0487(10) 0.0495(11) -0.0005(8) -0.0145(8) -0.0230(8)
C15 0.0306(8) 0.0381(9) 0.0380(9) 0.0018(7) -0.0092(7) -0.0182(7)
C16 0.0467(10) 0.0459(10) 0.0453(11) 0.0002(8) -0.0177(8) -0.0194(8)
C17 0.0511(10) 0.0595(12) 0.0480(11) 0.0134(9) -0.0225(8) -0.0238(9)
C18 0.0448(10) 0.0457(11) 0.0663(14) 0.0173(10) -0.0185(9) -0.0200(9)
C19 0.0458(10) 0.0379(10) 0.0613(13) 0.0007(9) -0.0113(9) -0.0189(8)
C20 0.0416(9) 0.0427(10) 0.0414(10) 0.0009(8) -0.0119(7) -0.0201(8)
C21 0.0379(9) 0.0308(8) 0.0390(10) 0.0009(7) -0.0129(7) -0.0157(7)
C22 0.0535(10) 0.0494(10) 0.0457(11) 0.0058(8) -0.0213(8) -0.0260(9)
C23 0.0766(14) 0.0652(13) 0.0370(11) 0.0085(9) -0.0159(9) -0.0358(11)
C24 0.0618(13) 0.0626(12) 0.0514(13) 0.0032(10) 0.0012(10) -0.0350(10)
C25 0.0441(10) 0.0616(12) 0.0640(13) 0.0029(10) -0.0102(9) -0.0295(9)
C26 0.0442(10) 0.0579(11) 0.0462(11) 0.0022(8) -0.0147(8) -0.0263(9)

loop_
_atom_type_symbol
_atom_type_description
_atom_type_scat_dispersion_real
_atom_type_scat_dispersion_imag
_atom_type_scat_source
C C 0.0033 0.0016 'International Tables Vol C Tables 4.2.6.8 and 6.1.1.4'
H H 0.0000 0.0000 'International Tables Vol C Tables 4.2.6.8 and 6.1.1.4'
N N 0.0061 0.0033 'International Tables Vol C Tables 4.2.6.8 and 6.1.1.4'
O O 0.0106 0.0060 'International Tables Vol C Tables 4.2.6.8 and 6.1.1.4'
Cl Cl 0.1484 0.1585 'International Tables Vol C Tables 4.2.6.8 and 6.1.1.4'

loop_
_geom_angle_atom_site_label_1
_geom_angle_atom_site_label_2
_geom_angle_atom_site_label_3
_geom_angle
C1 N1 C8 124.57(13)
C1 N1 H1 118.5(12)
C8 N1 H1 115.9(12)
O1 C1 N1 122.54(14)
O1 C1 C2 120.28(13)
N1 C1 C2 117.12(13)
C3 C2 C7 116.80(14)
C3 C2 C1 115.12(14)
C7 C2 C1 128.08(14)
C4 C3 C2 121.78(16)
C4 C3 H3 119.1
C2 C3 H3 119.1
C5 C4 C3 120.12(17)
C5 C4 H4 119.9
C3 C4 H4 119.9
C6 C5 C4 119.75(17)
C6 C5 H5 120.1
C4 C5 H5 120.1
C5 C6 C7 119.91(17)
C5 C6 H6 120.0
C7 C6 H6 120.0
C6 C7 C2 121.63(15)
C6 C7 Cl1 116.05(13)
C2 C7 Cl1 122.31(12)
N1 C8 C9 107.53(11)
N1 C8 C15 111.52(12)
C9 C8 C15 114.24(11)
N1 C8 C21 105.70(11)
C9 C8 C21 111.32(12)
C15 C8 C21 106.23(11)
C14 C9 C10 117.77(15)
C14 C9 C8 124.29(14)
C10 C9 C8 117.94(13)
C11 C10 C9 121.20(16)
C11 C10 H10 119.4
C9 C10 H10 119.4
C12 C11 C10 120.55(18)
C12 C11 H11 119.7
C10 C11 H11 119.7
C13 C12 C11 119.16(17)
C13 C12 H12 120.4
C11 C12 H12 120.4
C12 C13 C14 120.87(17)
C12 C13 H13 119.6
C14 C13 H13 119.6
C9 C14 C13 120.43(17)
C9 C14 H14 119.8
C13 C14 H14 119.8
C16 C15 C20 117.54(15)
C16 C15 C8 123.44(13)
C20 C15 C8 118.87(14)
C15 C16 C17 121.23(15)
C15 C16 H16 119.4
C17 C16 H16 119.4
C18 C17 C16 120.40(17)
C18 C17 H17 119.8
C16 C17 H17 119.8
C17 C18 C19 119.22(16)
C17 C18 H18 120.4
C19 C18 H18 120.4
C20 C19 C18 120.44(16)
C20 C19 H19 119.8
C18 C19 H19 119.8
C19 C20 C15 121.14(16)
C19 C20 H20 119.4
C15 C20 H20 119.4
C22 C21 C26 117.95(14)
C22 C21 C8 123.57(14)
C26 C21 C8 118.37(14)
C21 C22 C23 120.68(16)
C21 C22 H22 119.7
C23 C22 H22 119.7
C24 C23 C22 120.59(18)
C24 C23 H23 119.7
C22 C23 H23 119.7
C23 C24 C25 119.42(17)
C23 C24 H24 120.3
C25 C24 H24 120.3
C24 C25 C26 120.33(17)
C24 C25 H25 119.8
C26 C25 H25 119.8
C25 C26 C21 121.02(17)
C25 C26 H26 119.5
C21 C26 H26 119.5

loop_
_geom_bond_atom_site_label_1
_geom_bond_atom_site_label_2
_geom_bond_distance
Cl1 C7 1.7465(17)
N1 C1 1.3513(19)
N1 C8 1.4754(18)
N1 H1 0.802(12)
O1 C1 1.2174(16)
C1 C2 1.511(2)
C2 C3 1.389(2)
C2 C7 1.390(2)
C3 C4 1.374(2)
C3 H3 0.9300
C4 C5 1.372(3)
C4 H4 0.9300
C5 C6 1.370(2)
C5 H5 0.9300
C6 C7 1.382(2)
C6 H6 0.9300
C8 C9 1.538(2)
C8 C15 1.539(2)
C8 C21 1.547(2)
C9 C14 1.379(2)
C9 C10 1.389(2)
C10 C11 1.374(2)
C10 H10 0.9300
C11 C12 1.367(2)
C11 H11 0.9300
C12 C13 1.365(2)
C12 H12 0.9300
C13 C14 1.390(2)
C13 H13 0.9300
C14 H14 0.9300
C15 C16 1.381(2)
C15 C20 1.392(2)
C16 C17 1.384(2)
C16 H16 0.9300
C17 C18 1.370(2)
C17 H17 0.9300
C18 C19 1.377(2)
C18 H18 0.9300
C19 C20 1.376(2)
C19 H19 0.9300
C20 H20 0.9300
C21 C22 1.376(2)
C21 C26 1.386(2)
C22 C23 1.391(2)
C22 H22 0.9300
C23 C24 1.365(2)
C23 H23 0.9300
C24 C25 1.367(3)
C24 H24 0.9300
C25 C26 1.384(2)
C25 H25 0.9300
C26 H26 0.9300

loop_
_geom_hbond_atom_site_label_D
_geom_hbond_atom_site_label_H
_geom_hbond_atom_site_label_A
_geom_hbond_distance_DH
_geom_hbond_distance_HA
_geom_hbond_distance_DA
_geom_hbond_angle_DHA
N1 H1 Cl1 0.802(12) 2.481(15) 3.0306(14) 126.8(14)

loop_
_geom_torsion_atom_site_label_1
_geom_torsion_atom_site_label_2
_geom_torsion_atom_site_label_3
_geom_torsion_atom_site_label_4
_geom_torsion
C8 N1 C1 O1 -10.5(2)
C8 N1 C1 C2 166.72(13)
O1 C1 C2 C3 29.6(2)
N1 C1 C2 C3 -147.66(15)
O1 C1 C2 C7 -150.32(16)
N1 C1 C2 C7 32.4(2)
C7 C2 C3 C4 -0.9(3)
C1 C2 C3 C4 179.16(16)
C2 C3 C4 C5 1.0(3)
C3 C4 C5 C6 -0.3(3)
C4 C5 C6 C7 -0.4(3)
C5 C6 C7 C2 0.5(3)
C5 C6 C7 Cl1 179.33(15)
C3 C2 C7 C6 0.2(2)
C1 C2 C7 C6 -179.90(16)
C3 C2 C7 Cl1 -178.60(13)
C1 C2 C7 Cl1 1.3(2)
C1 N1 C8 C9 -50.61(19)
C1 N1 C8 C15 75.37(18)
C1 N1 C8 C21 -169.61(14)
N1 C8 C9 C14 131.04(15)
C15 C8 C9 C14 6.7(2)
C21 C8 C9 C14 -113.62(16)
N1 C8 C9 C10 -48.73(18)
C15 C8 C9 C10 -173.07(14)
C21 C8 C9 C10 66.61(17)
C14 C9 C10 C11 0.8(2)
C8 C9 C10 C11 -179.46(15)
C9 C10 C11 C12 0.2(3)
C10 C11 C12 C13 -0.5(3)
C11 C12 C13 C14 -0.2(3)
C10 C9 C14 C13 -1.4(2)
C8 C9 C14 C13 178.80(15)
C12 C13 C14 C9 1.2(3)
N1 C8 C15 C16 -3.36(19)
C9 C8 C15 C16 118.83(15)
C21 C8 C15 C16 -118.05(15)
N1 C8 C15 C20 172.25(12)
C9 C8 C15 C20 -65.56(17)
C21 C8 C15 C20 57.56(15)
C20 C15 C16 C17 1.2(2)
C8 C15 C16 C17 176.88(14)
C15 C16 C17 C18 0.1(2)
C16 C17 C18 C19 -0.6(2)
C17 C18 C19 C20 -0.3(2)
C18 C19 C20 C15 1.7(2)
C16 C15 C20 C19 -2.1(2)
C8 C15 C20 C19 -177.98(13)
N1 C8 C21 C22 126.29(15)
C9 C8 C21 C22 9.82(19)
C15 C8 C21 C22 -115.11(15)
N1 C8 C21 C26 -57.64(17)
C9 C8 C21 C26 -174.10(13)
C15 C8 C21 C26 60.96(16)
C26 C21 C22 C23 0.7(2)
C8 C21 C22 C23 176.81(14)
C21 C22 C23 C24 -0.1(3)
C22 C23 C24 C25 -0.4(3)
C23 C24 C25 C26 0.1(3)
C24 C25 C26 C21 0.6(3)
C22 C21 C26 C25 -1.0(2)
C8 C21 C26 C25 -177.26(14)

loop_
_cod_related_entry_id
_cod_related_entry_database
_cod_related_entry_code
1 ChemSpider 30661418
